data_2001609
loop_
_publ_author_name
'Spirlet, M. R.'
'Rebizant, J.'
'Bettonville, S.'
'Goffart, J.'

_publ_section_title
;
 Tris[(1,2,3-\h)-1-ethylindenyl]methylthorium(IV)
;
_journal_issue 6
_journal_name_full 'Acta Crystallographica Section C'
_journal_page_first 1138
_journal_page_last 1140
_journal_paper_doi 10.1107/S0108270192012897
_journal_volume 49
_journal_year 1993
_chemical_formula_sum 'C34 H36 Th'
_chemical_formula_weight 676.7
_symmetry_cell_setting monoclinic
_symmetry_space_group_name_Hall '-P 2ybc'
_symmetry_space_group_name_H-M 'P 1 21/c 1'
_atom_type_scat_source 'IntTabIV (also for anomalous-dispersion corrections)'
_cell_angle_alpha 90.0
_cell_angle_beta 95.2139(4)
_cell_angle_gamma 90.0
_cell_formula_units_Z 8
_cell_length_a 9.914(3)
_cell_length_b 30.950(10)
_cell_length_c 18.145(5)
_cell_measurement_reflns_used 25
_cell_measurement_temperature 298
_cell_measurement_theta_max 22
_cell_measurement_theta_min 8
_cell_volume 5545(3)
_diffrn_measurement_device 'Enraf-Nonius CAD-4'
_diffrn_measurement_method \w-2\q
_diffrn_radiation_type 'Mo K\a'
_diffrn_radiation_wavelength 0.71069
_diffrn_reflns_limit_h_max 10
_diffrn_reflns_limit_h_min 0
_diffrn_reflns_limit_k_max 33
_diffrn_reflns_limit_k_min 0
_diffrn_reflns_limit_l_max 19
_diffrn_reflns_limit_l_min -19
_diffrn_reflns_number 6980
_diffrn_reflns_theta_max 22.5
_diffrn_standards_decay_% <0.02
_diffrn_standards_interval_time 30
_diffrn_standards_number 3
_exptl_absorpt_coefficient_mu 5.570
_exptl_absorpt_correction_T_max 99.95%
_exptl_absorpt_correction_T_min 88.50%
_exptl_absorpt_correction_type
;empirical, using a set of reflections with \c values
close to 90\%
;
_exptl_crystal_colour brown
_exptl_crystal_density_diffrn 1.618
_exptl_crystal_description prismatic
_exptl_crystal_size_max 0.4
_exptl_crystal_size_mid 0.3
_exptl_crystal_size_min 0.3
_refine_diff_density_max 2.35
_refine_diff_density_min -1.51
_refine_ls_extinction_coef g=2.71E-9
_refine_ls_extinction_method F~c~=F~c~/[1+g(F~c~)^2^Lp]
_refine_ls_goodness_of_fit_obs 1.595
_refine_ls_hydrogen_treatment 'H atoms not included'
_refine_ls_number_parameters 292
_refine_ls_number_reflns 3289
_refine_ls_R_factor_obs 0.053
_refine_ls_shift/esd_max 0.01
_refine_ls_structure_factor_coef F
_refine_ls_weighting_scheme
;1/[\s(F~o~)]^2^ {\s(F~o~) = \s(F~o~^2^)/2F~o~; \s(F~o~^2^) =
[\s(I)-(0.07I)^2^]^1/2^/Lp
;
_refine_ls_wR_factor_obs 0.068
_reflns_number_observed 3289
_reflns_number_total 6980
_reflns_observed_criterion I>3\s(I)
_cod_data_source_file mu1017.cif
_cod_data_source_block mu1017_structure_1_of_1
_cod_original_cell_volume 5554(6)
_cod_database_code 2001609

loop_
_atom_site_label
_atom_site_fract_x
_atom_site_fract_y
_atom_site_fract_z
_atom_site_U_iso_or_equiv
_atom_site_attached_hydrogens
Th1 -.17026(9) .16406(3) .74886(5) 2.80(2) 0
Th2 -.29769(9) .05920(3) .21755(5) 2.48(2) 0
C1 -.418(3) .1363(9) .660(2) 5.0(7) 0
C2 -.307(2) .1138(9) .6440(10) 4.3(6) 1
C3 -.261(2) .0849(7) .7060(10) 2.7(5) 1
C4 -.372(2) .0721(8) .8310(10) 3.5(5) 1
C5 -.480(3) .0857(9) .865(2) 4.9(6) 1
C6 -.572(3) .1138(9) .840(2) 5.4(7) 1
C7 -.560(3) .1370(10) .774(2) 5.7(7) 1
C8 -.443(2) .1237(7) .7330(10) 2.7(5) 0
C9 -.355(2) .0915(8) .7610(10) 3.7(6) 0
C10 -.245(2) .2104(8) .8730(10) 3.2(5) 0
C11 -.273(2) .1659(8) .8860(10) 3.1(5) 1
C12 -.144(2) .1453(8) .8980(10) 3.7(6) 1
C13 .108(3) .1730(10) .919(2) 6.0(8) 1
C14 .179(3) .2130(10) .920(2) 7.1(8) 1
C15 .119(3) .2500(10) .902(2) 5.4(7) 1
C16 -.009(3) .2551(9) .882(2) 5.1(7) 1
C17 -.107(3) .2181(9) .8820(10) 5.2(7) 0
C18 -.039(3) .1767(8) .8980(10) 4.5(6) 0
C19 .043(2) .2057(8) .6820(10) 4.1(6) 0
C20 .102(3) .1787(8) .7390(10) 4.4(6) 1
C21 .081(2) .1358(7) .7300(10) 3.1(5) 1
C22 .012(3) .0925(9) .608(2) 5.5(7) 1
C23 -.041(3) .0980(10) .537(2) 7.0(9) 1
C24 -.070(3) .1410(10) .505(2) 6.1(8) 1
C25 -.055(3) .1768(9) .547(7) 5.4(7) 1
C26 .001(2) .1715(8) .6230(10) 4.0(6) 0
C27 .034(2) .1308(8) .6550(10) 3.7(6) 0
C28 -.252(2) .1085(8) .0870(10) 3.4(5) 0
C29 -.214(2) .0651(7) .0780(10) 3.1(5) 1
C30 -.326(2) .0380(8) .0720(10) 3.5(5) 1
C31 -.592(3) .0553(9) .0570(10) 4.7(6) 1
C32 -.669(3) .0917(9) .053(2) 5.4(7) 1
C33 -.631(2) .1342(8) .0660(10) 3.4(5) 1
C34 -.490(3) .1440(10) .081(2) 5.5(7) 1
C35 -.397(2) .1084(8) .0820(10) 3.0(5) 0
C36 -.445(2) .0663(8) .0710(10) 4.0(6) 0
C37 -.041(2) .0343(7) .2930(10) 2.4(5) 0
C38 -.144(2) .0114(8) .3190(10) 3.4(5) 1
C39 -.196(2) -.0191(8) .2630(10) 3.4(5) 1
C40 -.121(2) -.0411(9) .1360(10) 4.3(6) 1
C41 -.016(3) -.0302(8) .0930(10) 4.3(6) 1
C42 .082(2) .0013(8) .1090(10) 3.6(6) 1
C43 .088(2) .0266(8) .1710(10) 3.9(6) 1
C44 -.018(2) .0189(8) .2210(10) 3.6(5) 0
C45 -.118(2) -.0156(7) .2020(10) 3.1(5) 0
C46 -.494(2) .1011(8) .2970(10) 3.5(5) 0
C47 -.563(2) .0801(8) .2360(10) 3.8(6) 1
C48 -.552(2) .0345(7) .2480(10) 2.6(5) 1
C49 -.449(2) -.0103(8) .3650(10) 3.9(6) 1
C50 -.392(2) -.0054(8) .4380(10) 3.3(5) 1
C51 -.353(2) .0361(9) .4640(10) 4.2(6) 1
C52 -.380(2) .0747(8) .4250(10) 3.3(5) 1
C53 -.447(2) .0716(8) .3490(10) 3.6(5) 0
C54 -.485(2) .0249(8) .3200(10) 3.7(6) 0
C55 -.276(3) .2310(10) .694(2) 5.6(7) 3
C56 -.190(3) .1277(9) .2660(10) 4.6(6) 3
C1' -.497(3) .1693(9) .610(2) 5.4(7) 2
C1'' -.624(3) .1400(10) .569(2) 8.0(9) 3
C10' -.349(3) .2460(10) .869(2) 5.3(7) 2
C10'' -.392(3) .2580(10) .946(2) 8.2(9) 3
C19' .054(3) .2520(10) .664(2) 5.5(7) 2
C19'' .201(4) .2630(10) .645(2) 11.0(10) 3
C28' -.159(2) .1467(8) .0870(10) 3.6(5) 2
C28'' -.014(3) .1370(10) .094(2) 5.8(7) 3
C37' .054(3) .0620(9) .336(2) 5.0(6) 2
C37'' .175(3) .0400(10) .382(2) 6.7(8) 3
C46' -.502(3) .1500(10) .305(2) 6.3(8) 2
C46'' -.636(4) .1660(10) .331(2) 9.0(10) 3

loop_
_geom_bond_atom_site_label_1
_geom_bond_atom_site_label_2
_geom_bond_distance
_geom_bond_publ_flag
Th1 C55 2.48(3) yes
Th1 C1 2.94(3) yes
Th1 C2 2.73(2) yes
Th1 C3 2.70(2) yes
Th1 C8 2.97(2) yes
Th1 C9 2.92(2) yes
Th1 C10 2.83(2) yes
Th1 C11 2.78(2) yes
Th1 C12 2.77(2) yes
Th1 C17 2.96(3) yes
Th1 C18 2.92(3) yes
Th1 C19 2.84(3) yes
Th1 C20 2.76(3) yes
Th1 C21 2.69(2) yes
Th1 C26 2.98(3) yes
Th1 C27 2.95(2) yes
Th2 C56 2.50(3) yes
Th2 C28 2.89(2) yes
Th2 C29 2.74(2) yes
Th2 C30 2.72(2) yes
Th2 C35 2.98(2) yes
Th2 C36 2.92(2) yes
Th2 C37 2.89(2) yes
Th2 C38 2.72(2) yes
Th2 C39 2.72(2) yes
Th2 C44 3.04(2) yes
Th2 C45 2.95(2) yes
Th2 C46 2.84(2) yes
Th2 C47 2.76(2) yes
Th2 C48 2.73(2) yes
Th2 C53 2.96(3) yes
Th2 C54 2.95(2) yes
